data_1574949
loop_
_publ_author_name
'Melnikov, Stanislav'
'Hwang, Donghun'
'Gabbert, Philip'
'Park, Bohyun'
'Lutz, Martin'
'Baik, Mu-Hyun'
'Broere, Dani&#xeb;l L J'

_publ_section_title
;
 Ruthenium-mediated nucleophilic aromatic substitution of hydrogen in
 benzene.
;
_journal_issue 29
_journal_name_full 'Chemical science'
_journal_page_first 13422
_journal_page_last 13434
_journal_paper_doi 10.1039/d5sc02090e
_journal_volume 16
_journal_year 2025
_chemical_formula_moiety 'C28 H48 Cl2 N2 P2 Ru'
_chemical_formula_sum 'C28 H48 Cl2 N2 P2 Ru'
_chemical_formula_weight 646.59
_space_group_crystal_system monoclinic
_space_group_IT_number 14
_space_group_name_Hall '-P 2ybc'
_space_group_name_H-M_alt 'P 1 21/c 1'
_atom_sites_solution_hydrogens geom
_atom_sites_solution_primary dual
_atom_sites_solution_secondary difmap
_audit_block_doi 10.5517/ccdc.csd.cc2k2gfk
_audit_creation_method SHELXL-2018/3
_audit_update_record
;
2024-05-16 deposited with the CCDC.	2025-06-23 downloaded from the CCDC.
;
_cell_angle_alpha 90
_cell_angle_beta 98.020(1)
_cell_angle_gamma 90
_cell_formula_units_Z 8
_cell_length_a 17.0703(3)
_cell_length_b 22.3344(5)
_cell_length_c 16.3747(4)
_cell_measurement_reflns_used 133218
_cell_measurement_temperature 150(2)
_cell_measurement_theta_max 30.04
_cell_measurement_theta_min 1.51
_cell_volume 6181.9(2)
_computing_cell_refinement Peakref
_computing_data_collection Apex3
_computing_data_reduction 'Eval15, Sadabs'
_computing_structure_refinement 'SHELXL-2018/3 (Sheldrick, 2018)'
_computing_structure_solution SHELXT
_diffrn_ambient_temperature 150(2)
_diffrn_measured_fraction_theta_full 1.000
_diffrn_measured_fraction_theta_max 1.000
_diffrn_measurement_device_type 'Bruker Kappa ApexII'
_diffrn_measurement_method '\f and \w scans'
_diffrn_radiation_type MoK\a
_diffrn_radiation_wavelength 0.71073
_diffrn_reflns_av_R_equivalents 0.0478
_diffrn_reflns_av_unetI/netI 0.0241
_diffrn_reflns_Laue_measured_fraction_full 1.000
_diffrn_reflns_Laue_measured_fraction_max 1.000
_diffrn_reflns_limit_h_max 24
_diffrn_reflns_limit_h_min -24
_diffrn_reflns_limit_k_max 31
_diffrn_reflns_limit_k_min -31
_diffrn_reflns_limit_l_max 22
_diffrn_reflns_limit_l_min -23
_diffrn_reflns_number 198737
_diffrn_reflns_point_group_measured_fraction_full 1.000
_diffrn_reflns_point_group_measured_fraction_max 1.000
_diffrn_reflns_theta_full 25.242
_diffrn_reflns_theta_max 29.998
_diffrn_reflns_theta_min 1.511
_diffrn_source 'sealed tube'
_exptl_absorpt_coefficient_mu 0.803
_exptl_absorpt_correction_T_max 0.7460
_exptl_absorpt_correction_T_min 0.6844
_exptl_absorpt_correction_type multi-scan
_exptl_absorpt_process_details
;
 SADABS 2016/2: Krause, L., Herbst-Irmer, R., Sheldrick G.M. & Stalke D.,
 J. Appl. Cryst. 48 (2015) 3-10
;
_exptl_crystal_colour orange
_exptl_crystal_density_diffrn 1.389
_exptl_crystal_description block
_exptl_crystal_F_000 2704
_exptl_crystal_size_max 0.28
_exptl_crystal_size_mid 0.26
_exptl_crystal_size_min 0.21
_refine_diff_density_max 0.461
_refine_diff_density_min -0.370
_refine_diff_density_rms 0.061
_refine_ls_extinction_method none
_refine_ls_goodness_of_fit_ref 1.035
_refine_ls_hydrogen_treatment constr
_refine_ls_matrix_type full
_refine_ls_number_parameters 655
_refine_ls_number_reflns 18016
_refine_ls_number_restraints 0
_refine_ls_restrained_S_all 1.035
_refine_ls_R_factor_all 0.0317
_refine_ls_R_factor_gt 0.0230
_refine_ls_shift/su_max 0.002
_refine_ls_shift/su_mean 0.000
_refine_ls_structure_factor_coef Fsqd
_refine_ls_weighting_details 'w=1/[\s^2^(Fo^2^)+(0.0271P)^2^+1.5507P] where P=(Fo^2^+2Fc^2^)/3'
_refine_ls_weighting_scheme calc
_refine_ls_wR_factor_gt 0.0542
_refine_ls_wR_factor_ref 0.0566
_reflns_Friedel_coverage 0.000
_reflns_number_gt 15032
_reflns_number_total 18016
_reflns_threshold_expression 'I > 2\s(I)'
_cod_data_source_file d5sc02090e3.cif
_cod_data_source_block l1291a
_cod_depositor_comments 'Adding full bibliography for 1574948--1574950.cif.'
_cod_original_cell_volume 6181.8(2)
_cod_original_sg_symbol_H-M 'P 21/c'
_cod_database_code 1574949
_shelx_shelxl_version_number 2018/3
_shelx_space_group_comment
;
The symmetry employed for this shelxl refinement is uniquely defined
by the following loop, which should always be used as a source of
symmetry information in preference to the above space-group names.
They are only intended as comments.
;

loop_
_space_group_symop_operation_xyz
'x, y, z'
'-x, y+1/2, -z+1/2'
'-x, -y, -z'
'x, -y-1/2, z-1/2'

loop_
_atom_site_label
_atom_site_type_symbol
_atom_site_fract_x
_atom_site_fract_y
_atom_site_fract_z
_atom_site_U_iso_or_equiv
_atom_site_adp_type
_atom_site_occupancy
_atom_site_site_symmetry_order
_atom_site_calc_flag
_atom_site_refinement_flags_posn
_atom_site_refinement_flags_adp
_atom_site_refinement_flags_occupancy
_atom_site_disorder_assembly
_atom_site_disorder_group
Ru1 Ru 0.73113(2) 0.12206(2) 0.49371(2) 0.01395(3) Uani 1 1 d . . . . .
Cl1 Cl 0.73165(2) 0.03449(2) 0.58245(2) 0.02066(7) Uani 1 1 d . . . . .
P1 P 0.74673(2) 0.07145(2) 0.36965(2) 0.01609(7) Uani 1 1 d . . . . .
N11 N 0.61308(7) 0.09748(5) 0.44740(7) 0.0179(2) Uani 1 1 d . . . . .
C11 C 0.55864(8) 0.08638(6) 0.49760(9) 0.0219(3) Uani 1 1 d . . . . .
H11 H 0.575833 0.082936 0.555132 0.026 Uiso 1 1 calc R U . . .
C21 C 0.47889(9) 0.07977(8) 0.46939(10) 0.0303(3) Uani 1 1 d . . . . .
H21 H 0.442290 0.072075 0.506831 0.036 Uiso 1 1 calc R U . . .
C31 C 0.45338(9) 0.08456(8) 0.38566(11) 0.0356(4) Uani 1 1 d . . . . .
H31 H 0.398630 0.082764 0.364815 0.043 Uiso 1 1 calc R U . . .
C41 C 0.50906(9) 0.09199(8) 0.33313(10) 0.0296(3) Uani 1 1 d . . . . .
H41 H 0.492973 0.093742 0.275257 0.035 Uiso 1 1 calc R U . . .
C51 C 0.58902(8) 0.09695(6) 0.36479(8) 0.0204(3) Uani 1 1 d . . . . .
C61 C 0.65215(8) 0.09726(7) 0.30997(8) 0.0212(3) Uani 1 1 d . . . . .
H61A H 0.658631 0.138226 0.288816 0.025 Uiso 1 1 calc R U . . .
H61B H 0.636971 0.070409 0.262285 0.025 Uiso 1 1 calc R U . . .
C71 C 0.82000(9) 0.09309(6) 0.29711(9) 0.0223(3) Uani 1 1 d . . . . .
C81 C 0.78562(11) 0.08877(7) 0.20500(9) 0.0308(3) Uani 1 1 d . . . . .
H81A H 0.743189 0.118288 0.192368 0.046 Uiso 1 1 calc R U . . .
H81B H 0.764358 0.048472 0.192994 0.046 Uiso 1 1 calc R U . . .
H81C H 0.827484 0.096791 0.171162 0.046 Uiso 1 1 calc R U . . .
C91 C 0.89596(9) 0.05556(7) 0.31221(11) 0.0315(4) Uani 1 1 d . . . . .
H91A H 0.935332 0.072242 0.280364 0.047 Uiso 1 1 calc R U . . .
H91B H 0.884126 0.014160 0.294860 0.047 Uiso 1 1 calc R U . . .
H91C H 0.916910 0.056308 0.371053 0.047 Uiso 1 1 calc R U . . .
C101 C 0.84304(9) 0.15862(7) 0.31498(9) 0.0257(3) Uani 1 1 d . . . . .
H10A H 0.865424 0.162896 0.373135 0.039 Uiso 1 1 calc R U . . .
H10B H 0.796004 0.184009 0.303147 0.039 Uiso 1 1 calc R U . . .
H10C H 0.882428 0.170847 0.280078 0.039 Uiso 1 1 calc R U . . .
C111 C 0.73569(9) -0.01353(6) 0.36418(8) 0.0205(3) Uani 1 1 d . . . . .
C121 C 0.73179(11) -0.03996(7) 0.27689(10) 0.0305(3) Uani 1 1 d . . . . .
H12A H 0.720694 -0.082962 0.278554 0.046 Uiso 1 1 calc R U . . .
H12B H 0.782552 -0.033675 0.256650 0.046 Uiso 1 1 calc R U . . .
H12C H 0.689652 -0.020074 0.239876 0.046 Uiso 1 1 calc R U . . .
C131 C 0.80374(9) -0.04350(6) 0.42104(10) 0.0252(3) Uani 1 1 d . . . . .
H13A H 0.802596 -0.030450 0.478004 0.038 Uiso 1 1 calc R U . . .
H13B H 0.854344 -0.032060 0.403719 0.038 Uiso 1 1 calc R U . . .
H13C H 0.797660 -0.087099 0.417658 0.038 Uiso 1 1 calc R U . . .
C141 C 0.65821(9) -0.03134(7) 0.39543(9) 0.0246(3) Uani 1 1 d . . . . .
H14A H 0.654100 -0.075089 0.396764 0.037 Uiso 1 1 calc R U . . .
H14B H 0.613267 -0.014981 0.358372 0.037 Uiso 1 1 calc R U . . .
H14C H 0.657812 -0.015329 0.451089 0.037 Uiso 1 1 calc R U . . .
Cl2 Cl 0.69986(2) 0.21362(2) 0.41697(2) 0.02191(7) Uani 1 1 d . . . . .
P2 P 0.85211(2) 0.15608(2) 0.56807(2) 0.01828(7) Uani 1 1 d . . . . .
N12 N 0.69143(7) 0.16775(5) 0.59516(7) 0.0183(2) Uani 1 1 d . . . . .
C12 C 0.61993(8) 0.19448(6) 0.58871(9) 0.0218(3) Uani 1 1 d . . . . .
H12 H 0.588997 0.196920 0.535885 0.026 Uiso 1 1 calc R U . . .
C22 C 0.58972(9) 0.21850(7) 0.65573(9) 0.0268(3) Uani 1 1 d . . . . .
H22 H 0.538739 0.236393 0.648966 0.032 Uiso 1 1 calc R U . . .
C32 C 0.63475(10) 0.21609(7) 0.73257(9) 0.0285(3) Uani 1 1 d . . . . .
H32 H 0.614540 0.230859 0.779878 0.034 Uiso 1 1 calc R U . . .
C42 C 0.70980(9) 0.19176(7) 0.73924(9) 0.0254(3) Uani 1 1 d . . . . .
H42 H 0.742397 0.190842 0.791225 0.030 Uiso 1 1 calc R U . . .
C52 C 0.73775(8) 0.16852(6) 0.66959(8) 0.0202(3) Uani 1 1 d . . . . .
C62 C 0.82133(8) 0.14773(7) 0.67173(8) 0.0222(3) Uani 1 1 d . . . . .
H62A H 0.825651 0.105226 0.688930 0.027 Uiso 1 1 calc R U . . .
H62B H 0.856635 0.171663 0.712380 0.027 Uiso 1 1 calc R U . . .
C72 C 0.94856(9) 0.11161(7) 0.58170(9) 0.0248(3) Uani 1 1 d . . . . .
C82 C 0.99494(10) 0.11423(8) 0.66958(11) 0.0347(4) Uani 1 1 d . . . . .
H82A H 0.962307 0.097716 0.708877 0.052 Uiso 1 1 calc R U . . .
H82B H 1.008320 0.155919 0.684054 0.052 Uiso 1 1 calc R U . . .
H82C H 1.043631 0.090701 0.671588 0.052 Uiso 1 1 calc R U . . .
C92 C 1.00288(9) 0.13155(8) 0.51932(11) 0.0323(4) Uani 1 1 d . . . . .
H92A H 1.046442 0.102919 0.519771 0.048 Uiso 1 1 calc R U . . .
H92B H 1.024340 0.171345 0.534462 0.048 Uiso 1 1 calc R U . . .
H92C H 0.972458 0.133080 0.463994 0.048 Uiso 1 1 calc R U . . .
C102 C 0.92647(9) 0.04597(7) 0.56420(10) 0.0280(3) Uani 1 1 d . . . . .
H10D H 0.974709 0.021691 0.568737 0.042 Uiso 1 1 calc R U . . .
H10E H 0.897546 0.042313 0.508364 0.042 Uiso 1 1 calc R U . . .
H10F H 0.893031 0.031882 0.604287 0.042 Uiso 1 1 calc R U . . .
C112 C 0.87950(9) 0.23903(7) 0.56757(10) 0.0268(3) Uani 1 1 d . . . . .
C122 C 0.95057(10) 0.25569(8) 0.63239(12) 0.0387(4) Uani 1 1 d . . . . .
H12D H 0.998778 0.237536 0.617210 0.058 Uiso 1 1 calc R U . . .
H12E H 0.941532 0.240806 0.686599 0.058 Uiso 1 1 calc R U . . .
H12F H 0.956583 0.299323 0.634569 0.058 Uiso 1 1 calc R U . . .
C132 C 0.89671(10) 0.25912(7) 0.48198(11) 0.0329(4) Uani 1 1 d . . . . .
H13D H 0.849820 0.252274 0.441221 0.049 Uiso 1 1 calc R U . . .
H13E H 0.941282 0.236051 0.466682 0.049 Uiso 1 1 calc R U . . .
H13F H 0.909981 0.301830 0.483527 0.049 Uiso 1 1 calc R U . . .
C142 C 0.80853(10) 0.27642(7) 0.58777(10) 0.0295(3) Uani 1 1 d . . . . .
H14D H 0.819288 0.319046 0.580479 0.044 Uiso 1 1 calc R U . . .
H14E H 0.800443 0.269054 0.644997 0.044 Uiso 1 1 calc R U . . .
H14F H 0.760848 0.264885 0.550646 0.044 Uiso 1 1 calc R U . . .
Ru2 Ru 0.32199(2) 0.10090(2) 0.06187(2) 0.01618(3) Uani 1 1 d . . . . .
Cl3 Cl 0.35693(2) 0.15825(2) 0.18825(2) 0.02410(7) Uani 1 1 d . . . . .
P3 P 0.27278(2) 0.18267(2) -0.02384(2) 0.02174(7) Uani 1 1 d . . . . .
N13 N 0.42796(7) 0.13646(5) 0.02464(8) 0.0220(2) Uani 1 1 d . . . . .
C13 C 0.49919(9) 0.13108(7) 0.07181(10) 0.0263(3) Uani 1 1 d . . . . .
H13 H 0.501005 0.115719 0.126143 0.032 Uiso 1 1 calc R U . . .
C23 C 0.56960(10) 0.14688(7) 0.04469(12) 0.0341(4) Uani 1 1 d . . . . .
H23 H 0.618587 0.141106 0.079139 0.041 Uiso 1 1 calc R U . . .
C33 C 0.56769(10) 0.17116(8) -0.03313(12) 0.0369(4) Uani 1 1 d . . . . .
H33 H 0.615246 0.181177 -0.053953 0.044 Uiso 1 1 calc R U . . .
C43 C 0.49503(10) 0.18051(7) -0.07987(11) 0.0327(4) Uani 1 1 d . . . . .
H43 H 0.492180 0.198972 -0.132471 0.039 Uiso 1 1 calc R U . . .
C53 C 0.42582(9) 0.16303(6) -0.05040(10) 0.0248(3) Uani 1 1 d . . . . .
C63 C 0.34590(9) 0.17580(7) -0.09715(9) 0.0267(3) Uani 1 1 d . . . . .
H63A H 0.330154 0.142978 -0.136680 0.032 Uiso 1 1 calc R U . . .
H63B H 0.347573 0.213476 -0.128711 0.032 Uiso 1 1 calc R U . . .
C73 C 0.17548(10) 0.18143(7) -0.09782(10) 0.0290(3) Uani 1 1 d . . . . .
C83 C 0.18231(11) 0.20832(9) -0.18355(11) 0.0406(4) Uani 1 1 d . . . . .
H83A H 0.219321 0.184339 -0.210611 0.061 Uiso 1 1 calc R U . . .
H83B H 0.201737 0.249568 -0.177024 0.061 Uiso 1 1 calc R U . . .
H83C H 0.130197 0.208081 -0.217357 0.061 Uiso 1 1 calc R U . . .
C93 C 0.10833(10) 0.21323(8) -0.06138(11) 0.0371(4) Uani 1 1 d . . . . .
H93A H 0.057634 0.204043 -0.094946 0.056 Uiso 1 1 calc R U . . .
H93B H 0.117258 0.256576 -0.061189 0.056 Uiso 1 1 calc R U . . .
H93C H 0.107305 0.199327 -0.004769 0.056 Uiso 1 1 calc R U . . .
C103 C 0.15164(10) 0.11573(7) -0.11055(10) 0.0317(4) Uani 1 1 d . . . . .
H10G H 0.144992 0.097767 -0.057345 0.048 Uiso 1 1 calc R U . . .
H10H H 0.192964 0.094165 -0.134481 0.048 Uiso 1 1 calc R U . . .
H10I H 0.101675 0.113160 -0.147974 0.048 Uiso 1 1 calc R U . . .
C113 C 0.28992(10) 0.26368(7) 0.01354(10) 0.0297(3) Uani 1 1 d . . . . .
C123 C 0.26942(12) 0.31147(8) -0.05394(12) 0.0409(4) Uani 1 1 d . . . . .
H12G H 0.212487 0.310469 -0.073431 0.061 Uiso 1 1 calc R U . . .
H12H H 0.298676 0.303205 -0.100105 0.061 Uiso 1 1 calc R U . . .
H12I H 0.284065 0.351145 -0.031178 0.061 Uiso 1 1 calc R U . . .
C133 C 0.24346(10) 0.27604(7) 0.08568(11) 0.0335(4) Uani 1 1 d . . . . .
H13G H 0.256107 0.316287 0.107451 0.050 Uiso 1 1 calc R U . . .
H13H H 0.258040 0.246417 0.129308 0.050 Uiso 1 1 calc R U . . .
H13I H 0.186614 0.273286 0.066270 0.050 Uiso 1 1 calc R U . . .
C143 C 0.37836(10) 0.27203(7) 0.04694(12) 0.0347(4) Uani 1 1 d . . . . .
H14G H 0.386283 0.311270 0.073595 0.052 Uiso 1 1 calc R U . . .
H14H H 0.409669 0.269607 0.001237 0.052 Uiso 1 1 calc R U . . .
H14I H 0.395266 0.240513 0.087209 0.052 Uiso 1 1 calc R U . . .
Cl4 Cl 0.32142(2) 0.03644(2) -0.05735(2) 0.02310(7) Uani 1 1 d . . . . .
P4 P 0.22027(2) 0.04902(2) 0.11914(2) 0.01792(7) Uani 1 1 d . . . . .
N14 N 0.38627(7) 0.02986(5) 0.12944(7) 0.0183(2) Uani 1 1 d . . . . .
C14 C 0.45287(8) 0.00615(6) 0.10680(9) 0.0225(3) Uani 1 1 d . . . . .
H14 H 0.469022 0.019323 0.056567 0.027 Uiso 1 1 calc R U . . .
C24 C 0.49863(9) -0.03615(7) 0.15266(10) 0.0270(3) Uani 1 1 d . . . . .
H24 H 0.545821 -0.050746 0.135107 0.032 Uiso 1 1 calc R U . . .
C34 C 0.47439(9) -0.05691(7) 0.22486(10) 0.0287(3) Uani 1 1 d . . . . .
H34 H 0.505287 -0.085342 0.258409 0.034 Uiso 1 1 calc R U . . .
C44 C 0.40449(9) -0.03549(7) 0.24711(9) 0.0251(3) Uani 1 1 d . . . . .
H44 H 0.385901 -0.050075 0.295420 0.030 Uiso 1 1 calc R U . . .
C54 C 0.36128(8) 0.00767(6) 0.19832(8) 0.0197(3) Uani 1 1 d . . . . .
C64 C 0.28208(8) 0.02814(7) 0.21666(8) 0.0216(3) Uani 1 1 d . . . . .
H64A H 0.288545 0.063038 0.254278 0.026 Uiso 1 1 calc R U . . .
H64B H 0.256171 -0.004387 0.244068 0.026 Uiso 1 1 calc R U . . .
C74 C 0.13371(8) 0.08685(7) 0.16136(9) 0.0249(3) Uani 1 1 d . . . . .
C84 C 0.11609(10) 0.06068(9) 0.24413(11) 0.0375(4) Uani 1 1 d . . . . .
H84A H 0.073555 0.083720 0.263764 0.056 Uiso 1 1 calc R U . . .
H84B H 0.163824 0.062923 0.284893 0.056 Uiso 1 1 calc R U . . .
H84C H 0.099690 0.018785 0.236268 0.056 Uiso 1 1 calc R U . . .
C94 C 0.05755(9) 0.08503(8) 0.09902(11) 0.0335(4) Uani 1 1 d . . . . .
H94A H 0.016237 0.108411 0.120322 0.050 Uiso 1 1 calc R U . . .
H94B H 0.039925 0.043447 0.090567 0.050 Uiso 1 1 calc R U . . .
H94C H 0.067931 0.102058 0.046423 0.050 Uiso 1 1 calc R U . . .
C104 C 0.15669(9) 0.15255(7) 0.17637(11) 0.0314(4) Uani 1 1 d . . . . .
H10J H 0.167760 0.170666 0.124683 0.047 Uiso 1 1 calc R U . . .
H10K H 0.203996 0.155027 0.217689 0.047 Uiso 1 1 calc R U . . .
H10L H 0.113048 0.174028 0.196355 0.047 Uiso 1 1 calc R U . . .
C114 C 0.18388(9) -0.02759(7) 0.07657(9) 0.0235(3) Uani 1 1 d . . . . .
C124 C 0.12996(10) -0.06012(8) 0.13037(11) 0.0351(4) Uani 1 1 d . . . . .
H12J H 0.080013 -0.038196 0.128541 0.053 Uiso 1 1 calc R U . . .
H12K H 0.156365 -0.062027 0.187425 0.053 Uiso 1 1 calc R U . . .
H12L H 0.119223 -0.100805 0.109330 0.053 Uiso 1 1 calc R U . . .
C134 C 0.13976(9) -0.02202(7) -0.01151(10) 0.0283(3) Uani 1 1 d . . . . .
H13J H 0.121847 -0.061701 -0.031757 0.042 Uiso 1 1 calc R U . . .
H13K H 0.175368 -0.005194 -0.047614 0.042 Uiso 1 1 calc R U . . .
H13L H 0.093925 0.004376 -0.011365 0.042 Uiso 1 1 calc R U . . .
C144 C 0.25527(9) -0.06944(7) 0.07273(10) 0.0268(3) Uani 1 1 d . . . . .
H14J H 0.237107 -0.106695 0.044624 0.040 Uiso 1 1 calc R U . . .
H14K H 0.280496 -0.078531 0.128843 0.040 Uiso 1 1 calc R U . . .
H14L H 0.293508 -0.049664 0.042299 0.040 Uiso 1 1 calc R U . . .

loop_
_atom_site_aniso_label
_atom_site_aniso_U_11
_atom_site_aniso_U_22
_atom_site_aniso_U_33
_atom_site_aniso_U_23
_atom_site_aniso_U_13
_atom_site_aniso_U_12
Ru1 0.01412(5) 0.01448(5) 0.01331(5) 0.00087(4) 0.00209(4) 0.00123(4)
Cl1 0.02501(17) 0.01950(15) 0.01756(14) 0.00388(12) 0.00333(12) -0.00015(13)
P1 0.01756(16) 0.01623(16) 0.01507(15) 0.00082(12) 0.00431(12) 0.00119(13)
N11 0.0168(5) 0.0197(6) 0.0171(5) -0.0010(4) 0.0019(4) 0.0006(4)
C11 0.0207(7) 0.0245(7) 0.0217(7) -0.0023(5) 0.0069(5) -0.0018(5)
C21 0.0200(7) 0.0377(9) 0.0347(8) -0.0066(7) 0.0093(6) -0.0048(6)
C31 0.0160(7) 0.0503(11) 0.0392(9) -0.0127(8) -0.0009(6) -0.0002(7)
C41 0.0224(7) 0.0409(9) 0.0232(7) -0.0064(6) -0.0043(6) 0.0048(7)
C51 0.0198(7) 0.0223(7) 0.0183(6) -0.0016(5) 0.0005(5) 0.0029(5)
C61 0.0221(7) 0.0255(7) 0.0156(6) -0.0007(5) 0.0010(5) 0.0036(6)
C71 0.0251(7) 0.0221(7) 0.0216(7) 0.0016(5) 0.0104(6) 0.0014(6)
C81 0.0422(10) 0.0317(8) 0.0207(7) 0.0017(6) 0.0127(7) -0.0021(7)
C91 0.0274(8) 0.0293(8) 0.0416(9) 0.0049(7) 0.0177(7) 0.0052(6)
C101 0.0283(8) 0.0233(7) 0.0276(7) 0.0032(6) 0.0113(6) -0.0016(6)
C111 0.0251(7) 0.0169(6) 0.0201(6) -0.0014(5) 0.0055(5) -0.0007(5)
C121 0.0429(10) 0.0243(8) 0.0258(8) -0.0071(6) 0.0096(7) -0.0028(7)
C131 0.0273(8) 0.0167(7) 0.0320(8) 0.0020(6) 0.0058(6) 0.0023(6)
C141 0.0273(8) 0.0203(7) 0.0264(7) -0.0025(6) 0.0046(6) -0.0052(6)
Cl2 0.02718(17) 0.01830(15) 0.02054(15) 0.00365(12) 0.00433(13) 0.00609(13)
P2 0.01623(16) 0.01717(16) 0.02100(17) -0.00087(13) 0.00111(13) -0.00037(13)
N12 0.0202(6) 0.0184(5) 0.0164(5) -0.0014(4) 0.0029(4) -0.0002(4)
C12 0.0219(7) 0.0221(7) 0.0213(7) -0.0020(5) 0.0020(5) 0.0012(5)
C22 0.0243(7) 0.0296(8) 0.0275(7) -0.0057(6) 0.0073(6) 0.0035(6)
C32 0.0321(8) 0.0319(8) 0.0232(7) -0.0090(6) 0.0100(6) -0.0027(7)
C42 0.0298(8) 0.0292(8) 0.0171(6) -0.0051(6) 0.0028(6) -0.0033(6)
C52 0.0227(7) 0.0203(7) 0.0174(6) -0.0009(5) 0.0024(5) -0.0014(5)
C62 0.0210(7) 0.0255(7) 0.0189(6) -0.0016(5) -0.0009(5) 0.0004(6)
C72 0.0170(7) 0.0282(8) 0.0279(7) -0.0001(6) -0.0015(6) 0.0021(6)
C82 0.0230(8) 0.0409(10) 0.0368(9) -0.0043(7) -0.0082(7) 0.0062(7)
C92 0.0180(7) 0.0367(9) 0.0422(9) -0.0005(7) 0.0047(7) 0.0018(6)
C102 0.0229(7) 0.0263(8) 0.0341(8) -0.0002(6) 0.0016(6) 0.0067(6)
C112 0.0264(8) 0.0192(7) 0.0347(8) -0.0034(6) 0.0038(6) -0.0052(6)
C122 0.0328(9) 0.0304(9) 0.0510(11) -0.0098(8) -0.0002(8) -0.0117(7)
C132 0.0342(9) 0.0218(8) 0.0448(10) 0.0013(7) 0.0131(7) -0.0059(7)
C142 0.0368(9) 0.0176(7) 0.0343(8) -0.0051(6) 0.0059(7) -0.0024(6)
Ru2 0.01475(5) 0.01711(5) 0.01677(5) -0.00176(4) 0.00251(4) -0.00028(4)
Cl3 0.02247(17) 0.02515(17) 0.02354(16) -0.00693(13) -0.00084(13) 0.00146(13)
P3 0.02289(18) 0.01920(17) 0.02295(18) 0.00037(14) 0.00257(14) 0.00161(14)
N13 0.0209(6) 0.0174(6) 0.0287(6) -0.0020(5) 0.0072(5) -0.0026(5)
C13 0.0231(7) 0.0205(7) 0.0353(8) -0.0021(6) 0.0041(6) -0.0036(6)
C23 0.0221(8) 0.0279(8) 0.0524(11) -0.0039(7) 0.0062(7) -0.0061(6)
C33 0.0279(8) 0.0281(8) 0.0585(12) -0.0022(8) 0.0195(8) -0.0089(7)
C43 0.0368(9) 0.0235(8) 0.0416(9) 0.0018(7) 0.0188(7) -0.0063(7)
C53 0.0277(8) 0.0172(7) 0.0312(8) -0.0011(6) 0.0103(6) -0.0016(6)
C63 0.0331(8) 0.0235(7) 0.0247(7) 0.0038(6) 0.0086(6) -0.0002(6)
C73 0.0283(8) 0.0309(8) 0.0261(7) 0.0030(6) -0.0017(6) 0.0056(6)
C83 0.0431(10) 0.0459(11) 0.0304(9) 0.0115(8) -0.0034(8) 0.0042(8)
C93 0.0280(8) 0.0401(10) 0.0410(10) 0.0008(8) -0.0025(7) 0.0095(7)
C103 0.0301(8) 0.0335(9) 0.0291(8) -0.0019(7) -0.0046(7) 0.0005(7)
C113 0.0320(8) 0.0192(7) 0.0374(9) -0.0007(6) 0.0035(7) 0.0024(6)
C123 0.0497(11) 0.0233(8) 0.0493(11) 0.0064(7) 0.0052(9) 0.0033(8)
C133 0.0373(9) 0.0214(8) 0.0411(9) -0.0051(7) 0.0025(7) 0.0067(7)
C143 0.0350(9) 0.0208(7) 0.0477(10) -0.0052(7) 0.0044(8) -0.0044(7)
Cl4 0.02654(17) 0.02453(17) 0.01904(15) -0.00428(12) 0.00599(13) -0.00276(13)
P4 0.01422(16) 0.02166(17) 0.01791(16) -0.00091(13) 0.00238(13) -0.00025(13)
N14 0.0161(5) 0.0192(6) 0.0196(5) -0.0024(4) 0.0032(4) -0.0013(4)
C14 0.0199(7) 0.0216(7) 0.0272(7) -0.0043(6) 0.0071(6) -0.0018(5)
C24 0.0194(7) 0.0237(7) 0.0385(9) -0.0051(6) 0.0061(6) 0.0028(6)
C34 0.0246(8) 0.0248(8) 0.0351(8) 0.0016(6) -0.0013(6) 0.0053(6)
C44 0.0234(7) 0.0266(8) 0.0244(7) 0.0021(6) 0.0000(6) 0.0007(6)
C54 0.0164(6) 0.0226(7) 0.0196(6) -0.0025(5) 0.0010(5) -0.0014(5)
C64 0.0179(7) 0.0291(7) 0.0177(6) 0.0008(5) 0.0026(5) 0.0010(6)
C74 0.0162(7) 0.0317(8) 0.0274(7) -0.0037(6) 0.0053(6) 0.0028(6)
C84 0.0272(8) 0.0529(11) 0.0354(9) -0.0008(8) 0.0154(7) 0.0052(8)
C94 0.0176(7) 0.0410(10) 0.0407(9) -0.0055(8) -0.0003(7) 0.0046(7)
C104 0.0215(7) 0.0345(9) 0.0383(9) -0.0106(7) 0.0042(7) 0.0056(6)
C114 0.0214(7) 0.0233(7) 0.0259(7) -0.0011(6) 0.0032(6) -0.0051(6)
C124 0.0321(9) 0.0322(9) 0.0423(10) 0.0035(7) 0.0099(7) -0.0101(7)
C134 0.0252(8) 0.0288(8) 0.0294(8) -0.0043(6) -0.0012(6) -0.0063(6)
C144 0.0274(8) 0.0212(7) 0.0312(8) -0.0030(6) 0.0021(6) -0.0026(6)

loop_
_atom_type_symbol
_atom_type_description
_atom_type_scat_dispersion_real
_atom_type_scat_dispersion_imag
_atom_type_scat_source
C C 0.0033 0.0016 'International Tables Vol C Tables 4.2.6.8 and 6.1.1.4'
H H 0.0000 0.0000 'International Tables Vol C Tables 4.2.6.8 and 6.1.1.4'
Cl Cl 0.1484 0.1585 'International Tables Vol C Tables 4.2.6.8 and 6.1.1.4'
N N 0.0061 0.0033 'International Tables Vol C Tables 4.2.6.8 and 6.1.1.4'
P P 0.1023 0.0942 'International Tables Vol C Tables 4.2.6.8 and 6.1.1.4'
Ru Ru -1.2594 0.8363 'International Tables Vol C Tables 4.2.6.8 and 6.1.1.4'

loop_
_citation_id
_citation_doi
_citation_year
1 10.26434/chemrxiv-2024-mttp6-v2 2025

loop_
_diffrn_orient_matrix_type
_diffrn_orient_matrix_UB_11
_diffrn_orient_matrix_UB_12
_diffrn_orient_matrix_UB_13
_diffrn_orient_matrix_UB_21
_diffrn_orient_matrix_UB_22
_diffrn_orient_matrix_UB_23
_diffrn_orient_matrix_UB_31
_diffrn_orient_matrix_UB_32
_diffrn_orient_matrix_UB_33
'Nonius RMAT' -0.0384408 -0.0278928 0.0210073 -0.0297585 -0.0034639 -0.0569018 0.0337186 -0.0348563 -0.0111558

loop_
_geom_angle_atom_site_label_1
_geom_angle_atom_site_label_2
_geom_angle_atom_site_label_3
_geom_angle
_geom_angle_site_symmetry_1
_geom_angle_site_symmetry_3
_geom_angle_publ_flag
N11 Ru1 N12 90.74(4) . . ?
N11 Ru1 P2 168.84(3) . . ?
N12 Ru1 P2 78.23(3) . . ?
N11 Ru1 P1 77.60(3) . . ?
N12 Ru1 P1 168.00(3) . . ?
P2 Ru1 P1 113.495(13) . . ?
N11 Ru1 Cl2 84.46(3) . . ?
N12 Ru1 Cl2 85.95(3) . . ?
P2 Ru1 Cl2 96.265(13) . . ?
P1 Ru1 Cl2 90.055(12) . . ?
N11 Ru1 Cl1 85.97(3) . . ?
N12 Ru1 Cl1 83.97(3) . . ?
P2 Ru1 Cl1 91.175(12) . . ?
P1 Ru1 Cl1 97.861(12) . . ?
Cl2 Ru1 Cl1 165.990(13) . . ?
C61 P1 C71 101.04(6) . . ?
C61 P1 C111 102.18(7) . . ?
C71 P1 C111 107.01(6) . . ?
C61 P1 Ru1 96.28(4) . . ?
C71 P1 Ru1 125.13(5) . . ?
C111 P1 Ru1 119.47(4) . . ?
C11 N11 C51 117.88(12) . . ?
C11 N11 Ru1 122.07(9) . . ?
C51 N11 Ru1 119.87(9) . . ?
N11 C11 C21 123.15(14) . . ?
N11 C11 H11 118.4 . . ?
C21 C11 H11 118.4 . . ?
C11 C21 C31 118.79(15) . . ?
C11 C21 H21 120.6 . . ?
C31 C21 H21 120.6 . . ?
C41 C31 C21 118.60(14) . . ?
C41 C31 H31 120.7 . . ?
C21 C31 H31 120.7 . . ?
C31 C41 C51 120.13(14) . . ?
C31 C41 H41 119.9 . . ?
C51 C41 H41 119.9 . . ?
N11 C51 C41 121.01(13) . . ?
N11 C51 C61 117.04(12) . . ?
C41 C51 C61 121.79(13) . . ?
C51 C61 P1 109.20(9) . . ?
C51 C61 H61A 109.8 . . ?
P1 C61 H61A 109.8 . . ?
C51 C61 H61B 109.8 . . ?
P1 C61 H61B 109.8 . . ?
H61A C61 H61B 108.3 . . ?
C101 C71 C91 107.59(13) . . ?
C101 C71 C81 107.38(12) . . ?
C91 C71 C81 108.71(13) . . ?
C101 C71 P1 107.26(10) . . ?
C91 C71 P1 112.00(10) . . ?
C81 C71 P1 113.61(11) . . ?
C71 C81 H81A 109.5 . . ?
C71 C81 H81B 109.5 . . ?
H81A C81 H81B 109.5 . . ?
C71 C81 H81C 109.5 . . ?
H81A C81 H81C 109.5 . . ?
H81B C81 H81C 109.5 . . ?
C71 C91 H91A 109.5 . . ?
C71 C91 H91B 109.5 . . ?
H91A C91 H91B 109.5 . . ?
C71 C91 H91C 109.5 . . ?
H91A C91 H91C 109.5 . . ?
H91B C91 H91C 109.5 . . ?
C71 C101 H10A 109.5 . . ?
C71 C101 H10B 109.5 . . ?
H10A C101 H10B 109.5 . . ?
C71 C101 H10C 109.5 . . ?
H10A C101 H10C 109.5 . . ?
H10B C101 H10C 109.5 . . ?
C141 C111 C131 107.38(12) . . ?
C141 C111 C121 106.40(12) . . ?
C131 C111 C121 109.07(12) . . ?
C141 C111 P1 109.03(10) . . ?
C131 C111 P1 110.08(10) . . ?
C121 C111 P1 114.59(10) . . ?
C111 C121 H12A 109.5 . . ?
C111 C121 H12B 109.5 . . ?
H12A C121 H12B 109.5 . . ?
C111 C121 H12C 109.5 . . ?
H12A C121 H12C 109.5 . . ?
H12B C121 H12C 109.5 . . ?
C111 C131 H13A 109.5 . . ?
C111 C131 H13B 109.5 . . ?
H13A C131 H13B 109.5 . . ?
C111 C131 H13C 109.5 . . ?
H13A C131 H13C 109.5 . . ?
H13B C131 H13C 109.5 . . ?
C111 C141 H14A 109.5 . . ?
C111 C141 H14B 109.5 . . ?
H14A C141 H14B 109.5 . . ?
C111 C141 H14C 109.5 . . ?
H14A C141 H14C 109.5 . . ?
H14B C141 H14C 109.5 . . ?
C62 P2 C72 100.98(7) . . ?
C62 P2 C112 101.66(7) . . ?
C72 P2 C112 107.30(7) . . ?
C62 P2 Ru1 95.74(5) . . ?
C72 P2 Ru1 124.64(5) . . ?
C112 P2 Ru1 120.29(5) . . ?
C12 N12 C52 118.16(12) . . ?
C12 N12 Ru1 122.10(9) . . ?
C52 N12 Ru1 119.70(9) . . ?
N12 C12 C22 122.84(13) . . ?
N12 C12 H12 118.6 . . ?
C22 C12 H12 118.6 . . ?
C32 C22 C12 119.06(14) . . ?
C32 C22 H22 120.5 . . ?
C12 C22 H22 120.5 . . ?
C22 C32 C42 118.64(14) . . ?
C22 C32 H32 120.7 . . ?
C42 C32 H32 120.7 . . ?
C32 C42 C52 120.02(14) . . ?
C32 C42 H42 120.0 . . ?
C52 C42 H42 120.0 . . ?
N12 C52 C42 121.04(13) . . ?
N12 C52 C62 116.83(12) . . ?
C42 C52 C62 121.98(13) . . ?
C52 C62 P2 109.77(9) . . ?
C52 C62 H62A 109.7 . . ?
P2 C62 H62A 109.7 . . ?
C52 C62 H62B 109.7 . . ?
P2 C62 H62B 109.7 . . ?
H62A C62 H62B 108.2 . . ?
C102 C72 C92 107.97(13) . . ?
C102 C72 C82 106.95(13) . . ?
C92 C72 C82 109.26(13) . . ?
C102 C72 P2 106.89(10) . . ?
C92 C72 P2 111.21(11) . . ?
C82 C72 P2 114.27(11) . . ?
C72 C82 H82A 109.5 . . ?
C72 C82 H82B 109.5 . . ?
H82A C82 H82B 109.5 . . ?
C72 C82 H82C 109.5 . . ?
H82A C82 H82C 109.5 . . ?
H82B C82 H82C 109.5 . . ?
C72 C92 H92A 109.5 . . ?
C72 C92 H92B 109.5 . . ?
H92A C92 H92B 109.5 . . ?
C72 C92 H92C 109.5 . . ?
H92A C92 H92C 109.5 . . ?
H92B C92 H92C 109.5 . . ?
C72 C102 H10D 109.5 . . ?
C72 C102 H10E 109.5 . . ?
H10D C102 H10E 109.5 . . ?
C72 C102 H10F 109.5 . . ?
H10D C102 H10F 109.5 . . ?
H10E C102 H10F 109.5 . . ?
C132 C112 C122 108.95(14) . . ?
C132 C112 C142 107.01(13) . . ?
C122 C112 C142 106.70(13) . . ?
C132 C112 P2 111.39(11) . . ?
C122 C112 P2 113.61(11) . . ?
C142 C112 P2 108.88(10) . . ?
C112 C122 H12D 109.5 . . ?
C112 C122 H12E 109.5 . . ?
H12D C122 H12E 109.5 . . ?
C112 C122 H12F 109.5 . . ?
H12D C122 H12F 109.5 . . ?
H12E C122 H12F 109.5 . . ?
C112 C132 H13D 109.5 . . ?
C112 C132 H13E 109.5 . . ?
H13D C132 H13E 109.5 . . ?
C112 C132 H13F 109.5 . . ?
H13D C132 H13F 109.5 . . ?
H13E C132 H13F 109.5 . . ?
C112 C142 H14D 109.5 . . ?
C112 C142 H14E 109.5 . . ?
H14D C142 H14E 109.5 . . ?
C112 C142 H14F 109.5 . . ?
H14D C142 H14F 109.5 . . ?
H14E C142 H14F 109.5 . . ?
N13 Ru2 N14 91.69(4) . . ?
N13 Ru2 P3 77.90(3) . . ?
N14 Ru2 P3 169.33(3) . . ?
N13 Ru2 P4 169.26(3) . . ?
N14 Ru2 P4 77.65(3) . . ?
P3 Ru2 P4 112.805(13) . . ?
N13 Ru2 Cl4 84.24(3) . . ?
N14 Ru2 Cl4 85.44(3) . . ?
P3 Ru2 Cl4 91.108(13) . . ?
P4 Ru2 Cl4 96.129(12) . . ?
N13 Ru2 Cl3 86.01(3) . . ?
N14 Ru2 Cl3 84.48(3) . . ?
P3 Ru2 Cl3 96.989(13) . . ?
P4 Ru2 Cl3 91.539(13) . . ?
Cl4 Ru2 Cl3 165.741(13) . . ?
C63 P3 C73 101.07(7) . . ?
C63 P3 C113 101.42(7) . . ?
C73 P3 C113 107.19(7) . . ?
C63 P3 Ru2 95.97(5) . . ?
C73 P3 Ru2 124.39(5) . . ?
C113 P3 Ru2 120.60(5) . . ?
C13 N13 C53 117.61(13) . . ?
C13 N13 Ru2 122.19(10) . . ?
C53 N13 Ru2 120.12(10) . . ?
N13 C13 C23 123.10(15) . . ?
N13 C13 H13 118.4 . . ?
C23 C13 H13 118.4 . . ?
C33 C23 C13 119.11(16) . . ?
C33 C23 H23 120.4 . . ?
C13 C23 H23 120.4 . . ?
C43 C33 C23 118.36(15) . . ?
C43 C33 H33 120.8 . . ?
C23 C33 H33 120.8 . . ?
C33 C43 C53 120.38(16) . . ?
C33 C43 H43 119.8 . . ?
C53 C43 H43 119.8 . . ?
N13 C53 C43 121.20(15) . . ?
N13 C53 C63 116.94(13) . . ?
C43 C53 C63 121.77(14) . . ?
C53 C63 P3 109.43(10) . . ?
C53 C63 H63A 109.8 . . ?
P3 C63 H63A 109.8 . . ?
C53 C63 H63B 109.8 . . ?
P3 C63 H63B 109.8 . . ?
H63A C63 H63B 108.2 . . ?
C103 C73 C93 107.29(14) . . ?
C103 C73 C83 107.53(14) . . ?
C93 C73 C83 109.13(14) . . ?
C103 C73 P3 106.92(10) . . ?
C93 C73 P3 112.06(11) . . ?
C83 C73 P3 113.59(12) . . ?
C73 C83 H83A 109.5 . . ?
C73 C83 H83B 109.5 . . ?
H83A C83 H83B 109.5 . . ?
C73 C83 H83C 109.5 . . ?
H83A C83 H83C 109.5 . . ?
H83B C83 H83C 109.5 . . ?
C73 C93 H93A 109.5 . . ?
C73 C93 H93B 109.5 . . ?
H93A C93 H93B 109.5 . . ?
C73 C93 H93C 109.5 . . ?
H93A C93 H93C 109.5 . . ?
H93B C93 H93C 109.5 . . ?
C73 C103 H10G 109.5 . . ?
C73 C103 H10H 109.5 . . ?
H10G C103 H10H 109.5 . . ?
C73 C103 H10I 109.5 . . ?
H10G C103 H10I 109.5 . . ?
H10H C103 H10I 109.5 . . ?
C133 C113 C123 109.68(14) . . ?
C133 C113 C143 106.85(14) . . ?
C123 C113 C143 106.46(14) . . ?
C133 C113 P3 110.02(11) . . ?
C123 C113 P3 114.53(12) . . ?
C143 C113 P3 108.96(11) . . ?
C113 C123 H12G 109.5 . . ?
C113 C123 H12H 109.5 . . ?
H12G C123 H12H 109.5 . . ?
C113 C123 H12I 109.5 . . ?
H12G C123 H12I 109.5 . . ?
H12H C123 H12I 109.5 . . ?
C113 C133 H13G 109.5 . . ?
C113 C133 H13H 109.5 . . ?
H13G C133 H13H 109.5 . . ?
C113 C133 H13I 109.5 . . ?
H13G C133 H13I 109.5 . . ?
H13H C133 H13I 109.5 . . ?
C113 C143 H14G 109.5 . . ?
C113 C143 H14H 109.5 . . ?
H14G C143 H14H 109.5 . . ?
C113 C143 H14I 109.5 . . ?
H14G C143 H14I 109.5 . . ?
H14H C143 H14I 109.5 . . ?
C64 P4 C74 100.13(7) . . ?
C64 P4 C114 101.89(7) . . ?
C74 P4 C114 107.33(7) . . ?
C64 P4 Ru2 95.93(5) . . ?
C74 P4 Ru2 124.66(5) . . ?
C114 P4 Ru2 120.47(5) . . ?
C14 N14 C54 117.36(12) . . ?
C14 N14 Ru2 122.50(10) . . ?
C54 N14 Ru2 120.14(9) . . ?
N14 C14 C24 123.57(14) . . ?
N14 C14 H14 118.2 . . ?
C24 C14 H14 118.2 . . ?
C14 C24 C34 118.67(14) . . ?
C14 C24 H24 120.7 . . ?
C34 C24 H24 120.7 . . ?
C44 C34 C24 118.76(14) . . ?
C44 C34 H34 120.6 . . ?
C24 C34 H34 120.6 . . ?
C34 C44 C54 119.69(14) . . ?
C34 C44 H44 120.2 . . ?
C54 C44 H44 120.2 . . ?
N14 C54 C44 121.80(13) . . ?
N14 C54 C64 116.97(12) . . ?
C44 C54 C64 121.08(13) . . ?
C54 C64 P4 109.07(10) . . ?
C54 C64 H64A 109.9 . . ?
P4 C64 H64A 109.9 . . ?
C54 C64 H64B 109.9 . . ?
P4 C64 H64B 109.9 . . ?
H64A C64 H64B 108.3 . . ?
C104 C74 C94 107.84(13) . . ?
C104 C74 C84 107.40(13) . . ?
C94 C74 C84 108.82(13) . . ?
C104 C74 P4 106.73(10) . . ?
C94 C74 P4 111.87(11) . . ?
C84 C74 P4 113.89(11) . . ?
C74 C84 H84A 109.5 . . ?
C74 C84 H84B 109.5 . . ?
H84A C84 H84B 109.5 . . ?
C74 C84 H84C 109.5 . . ?
H84A C84 H84C 109.5 . . ?
H84B C84 H84C 109.5 . . ?
C74 C94 H94A 109.5 . . ?
C74 C94 H94B 109.5 . . ?
H94A C94 H94B 109.5 . . ?
C74 C94 H94C 109.5 . . ?
H94A C94 H94C 109.5 . . ?
H94B C94 H94C 109.5 . . ?
C74 C104 H10J 109.5 . . ?
C74 C104 H10K 109.5 . . ?
H10J C104 H10K 109.5 . . ?
C74 C104 H10L 109.5 . . ?
H10J C104 H10L 109.5 . . ?
H10K C104 H10L 109.5 . . ?
C134 C114 C124 108.73(13) . . ?
C134 C114 C144 107.28(12) . . ?
C124 C114 C144 105.99(13) . . ?
C134 C114 P4 111.13(10) . . ?
C124 C114 P4 113.68(11) . . ?
C144 C114 P4 109.72(10) . . ?
C114 C124 H12J 109.5 . . ?
C114 C124 H12K 109.5 . . ?
H12J C124 H12K 109.5 . . ?
C114 C124 H12L 109.5 . . ?
H12J C124 H12L 109.5 . . ?
H12K C124 H12L 109.5 . . ?
C114 C134 H13J 109.5 . . ?
C114 C134 H13K 109.5 . . ?
H13J C134 H13K 109.5 . . ?
C114 C134 H13L 109.5 . . ?
H13J C134 H13L 109.5 . . ?
H13K C134 H13L 109.5 . . ?
C114 C144 H14J 109.5 . . ?
C114 C144 H14K 109.5 . . ?
H14J C144 H14K 109.5 . . ?
C114 C144 H14L 109.5 . . ?
H14J C144 H14L 109.5 . . ?
H14K C144 H14L 109.5 . . ?

loop_
_geom_bond_atom_site_label_1
_geom_bond_atom_site_label_2
_geom_bond_distance
_geom_bond_site_symmetry_2
_geom_bond_publ_flag
Ru1 N11 2.1238(11) . ?
Ru1 N12 2.1388(11) . ?
Ru1 P2 2.3713(4) . ?
Ru1 P1 2.3720(4) . ?
Ru1 Cl2 2.4204(3) . ?
Ru1 Cl1 2.4358(3) . ?
P1 C61 1.8584(14) . ?
P1 C71 1.9035(14) . ?
P1 C111 1.9082(14) . ?
N11 C11 1.3468(18) . ?
N11 C51 1.3578(17) . ?
C11 C21 1.383(2) . ?
C11 H11 0.9500 . ?
C21 C31 1.384(2) . ?
C21 H21 0.9500 . ?
C31 C41 1.378(2) . ?
C31 H31 0.9500 . ?
C41 C51 1.395(2) . ?
C41 H41 0.9500 . ?
C51 C61 1.496(2) . ?
C61 H61A 0.9900 . ?
C61 H61B 0.9900 . ?
C71 C101 1.533(2) . ?
C71 C91 1.535(2) . ?
C71 C81 1.543(2) . ?
C81 H81A 0.9800 . ?
C81 H81B 0.9800 . ?
C81 H81C 0.9800 . ?
C91 H91A 0.9800 . ?
C91 H91B 0.9800 . ?
C91 H91C 0.9800 . ?
C101 H10A 0.9800 . ?
C101 H10B 0.9800 . ?
C101 H10C 0.9800 . ?
C111 C141 1.536(2) . ?
C111 C131 1.537(2) . ?
C111 C121 1.539(2) . ?
C121 H12A 0.9800 . ?
C121 H12B 0.9800 . ?
C121 H12C 0.9800 . ?
C131 H13A 0.9800 . ?
C131 H13B 0.9800 . ?
C131 H13C 0.9800 . ?
C141 H14A 0.9800 . ?
C141 H14B 0.9800 . ?
C141 H14C 0.9800 . ?
P2 C62 1.8550(15) . ?
P2 C72 1.9089(15) . ?
P2 C112 1.9109(15) . ?
N12 C12 1.3495(18) . ?
N12 C52 1.3571(17) . ?
C12 C22 1.384(2) . ?
C12 H12 0.9500 . ?
C22 C32 1.381(2) . ?
C22 H22 0.9500 . ?
C32 C42 1.382(2) . ?
C32 H32 0.9500 . ?
C42 C52 1.3962(19) . ?
C42 H42 0.9500 . ?
C52 C62 1.496(2) . ?
C62 H62A 0.9900 . ?
C62 H62B 0.9900 . ?
C72 C102 1.531(2) . ?
C72 C92 1.538(2) . ?
C72 C82 1.544(2) . ?
C82 H82A 0.9800 . ?
C82 H82B 0.9800 . ?
C82 H82C 0.9800 . ?
C92 H92A 0.9800 . ?
C92 H92B 0.9800 . ?
C92 H92C 0.9800 . ?
C102 H10D 0.9800 . ?
C102 H10E 0.9800 . ?
C102 H10F 0.9800 . ?
C112 C132 1.538(2) . ?
C112 C122 1.542(2) . ?
C112 C142 1.545(2) . ?
C122 H12D 0.9800 . ?
C122 H12E 0.9800 . ?
C122 H12F 0.9800 . ?
C132 H13D 0.9800 . ?
C132 H13E 0.9800 . ?
C132 H13F 0.9800 . ?
C142 H14D 0.9800 . ?
C142 H14E 0.9800 . ?
C142 H14F 0.9800 . ?
Ru2 N13 2.1407(12) . ?
Ru2 N14 2.1463(12) . ?
Ru2 P3 2.3837(4) . ?
Ru2 P4 2.3855(4) . ?
Ru2 Cl4 2.4245(3) . ?
Ru2 Cl3 2.4361(3) . ?
P3 C63 1.8548(16) . ?
P3 C73 1.9145(16) . ?
P3 C113 1.9193(16) . ?
N13 C13 1.3519(19) . ?
N13 C53 1.3604(19) . ?
C13 C23 1.384(2) . ?
C13 H13 0.9500 . ?
C23 C33 1.381(3) . ?
C23 H23 0.9500 . ?
C33 C43 1.380(3) . ?
C33 H33 0.9500 . ?
C43 C53 1.393(2) . ?
C43 H43 0.9500 . ?
C53 C63 1.496(2) . ?
C63 H63A 0.9900 . ?
C63 H63B 0.9900 . ?
C73 C103 1.529(2) . ?
C73 C93 1.538(2) . ?
C73 C83 1.546(2) . ?
C83 H83A 0.9800 . ?
C83 H83B 0.9800 . ?
C83 H83C 0.9800 . ?
C93 H93A 0.9800 . ?
C93 H93B 0.9800 . ?
C93 H93C 0.9800 . ?
C103 H10G 0.9800 . ?
C103 H10H 0.9800 . ?
C103 H10I 0.9800 . ?
C113 C133 1.537(2) . ?
C113 C123 1.541(2) . ?
C113 C143 1.544(2) . ?
C123 H12G 0.9800 . ?
C123 H12H 0.9800 . ?
C123 H12I 0.9800 . ?
C133 H13G 0.9800 . ?
C133 H13H 0.9800 . ?
C133 H13I 0.9800 . ?
C143 H14G 0.9800 . ?
C143 H14H 0.9800 . ?
C143 H14I 0.9800 . ?
P4 C64 1.8468(14) . ?
P4 C74 1.9133(15) . ?
P4 C114 1.9180(15) . ?
N14 C14 1.3520(18) . ?
N14 C54 1.3544(18) . ?
C14 C24 1.379(2) . ?
C14 H14 0.9500 . ?
C24 C34 1.386(2) . ?
C24 H24 0.9500 . ?
C34 C44 1.381(2) . ?
C34 H34 0.9500 . ?
C44 C54 1.395(2) . ?
C44 H44 0.9500 . ?
C54 C64 1.4968(19) . ?
C64 H64A 0.9900 . ?
C64 H64B 0.9900 . ?
C74 C104 1.530(2) . ?
C74 C94 1.537(2) . ?
C74 C84 1.544(2) . ?
C84 H84A 0.9800 . ?
C84 H84B 0.9800 . ?
C84 H84C 0.9800 . ?
C94 H94A 0.9800 . ?
C94 H94B 0.9800 . ?
C94 H94C 0.9800 . ?
C104 H10J 0.9800 . ?
C104 H10K 0.9800 . ?
C104 H10L 0.9800 . ?
C114 C134 1.536(2) . ?
C114 C124 1.542(2) . ?
C114 C144 1.544(2) . ?
C124 H12J 0.9800 . ?
C124 H12K 0.9800 . ?
C124 H12L 0.9800 . ?
C134 H13J 0.9800 . ?
C134 H13K 0.9800 . ?
C134 H13L 0.9800 . ?
C144 H14J 0.9800 . ?
C144 H14K 0.9800 . ?
C144 H14L 0.9800 . ?

loop_
_geom_torsion_atom_site_label_1
_geom_torsion_atom_site_label_2
_geom_torsion_atom_site_label_3
_geom_torsion_atom_site_label_4
_geom_torsion
_geom_torsion_site_symmetry_1
_geom_torsion_site_symmetry_2
_geom_torsion_site_symmetry_3
_geom_torsion_site_symmetry_4
_geom_torsion_publ_flag
C51 N11 C11 C21 -5.8(2) . . . . ?
Ru1 N11 C11 C21 169.30(12) . . . . ?
N11 C11 C21 C31 0.2(2) . . . . ?
C11 C21 C31 C41 4.0(3) . . . . ?
C21 C31 C41 C51 -2.6(3) . . . . ?
C11 N11 C51 C41 7.3(2) . . . . ?
Ru1 N11 C51 C41 -167.97(11) . . . . ?
C11 N11 C51 C61 -168.27(13) . . . . ?
Ru1 N11 C51 C61 16.49(16) . . . . ?
C31 C41 C51 N11 -3.2(2) . . . . ?
C31 C41 C51 C61 172.12(15) . . . . ?
N11 C51 C61 P1 19.97(16) . . . . ?
C41 C51 C61 P1 -155.53(12) . . . . ?
C71 P1 C61 C51 -167.20(10) . . . . ?
C111 P1 C61 C51 82.49(11) . . . . ?
Ru1 P1 C61 C51 -39.52(10) . . . . ?
C52 N12 C12 C22 -5.0(2) . . . . ?
Ru1 N12 C12 C22 172.72(11) . . . . ?
N12 C12 C22 C32 1.1(2) . . . . ?
C12 C22 C32 C42 2.5(2) . . . . ?
C22 C32 C42 C52 -2.0(2) . . . . ?
C12 N12 C52 C42 5.3(2) . . . . ?
Ru1 N12 C52 C42 -172.40(11) . . . . ?
C12 N12 C52 C62 -170.18(13) . . . . ?
Ru1 N12 C52 C62 12.08(16) . . . . ?
C32 C42 C52 N12 -1.9(2) . . . . ?
C32 C42 C52 C62 173.34(14) . . . . ?
N12 C52 C62 P2 23.65(16) . . . . ?
C42 C52 C62 P2 -151.82(12) . . . . ?
C72 P2 C62 C52 -168.06(10) . . . . ?
C112 P2 C62 C52 81.49(11) . . . . ?
Ru1 P2 C62 C52 -41.08(10) . . . . ?
C53 N13 C13 C23 -5.2(2) . . . . ?
Ru2 N13 C13 C23 171.58(12) . . . . ?
N13 C13 C23 C33 2.2(2) . . . . ?
C13 C23 C33 C43 2.1(2) . . . . ?
C23 C33 C43 C53 -3.1(2) . . . . ?
C13 N13 C53 C43 4.1(2) . . . . ?
Ru2 N13 C53 C43 -172.77(11) . . . . ?
C13 N13 C53 C63 -172.33(13) . . . . ?
Ru2 N13 C53 C63 10.77(17) . . . . ?
C33 C43 C53 N13 0.0(2) . . . . ?
C33 C43 C53 C63 176.25(15) . . . . ?
N13 C53 C63 P3 24.76(16) . . . . ?
C43 C53 C63 P3 -151.68(13) . . . . ?
C73 P3 C63 C53 -168.23(11) . . . . ?
C113 P3 C63 C53 81.48(11) . . . . ?
Ru2 P3 C63 C53 -41.42(10) . . . . ?
C54 N14 C14 C24 -4.3(2) . . . . ?
Ru2 N14 C14 C24 174.69(11) . . . . ?
N14 C14 C24 C34 1.8(2) . . . . ?
C14 C24 C34 C44 1.5(2) . . . . ?
C24 C34 C44 C54 -2.0(2) . . . . ?
C14 N14 C54 C44 3.6(2) . . . . ?
Ru2 N14 C54 C44 -175.38(10) . . . . ?
C14 N14 C54 C64 -171.99(12) . . . . ?
Ru2 N14 C54 C64 8.99(16) . . . . ?
C34 C44 C54 N14 -0.6(2) . . . . ?
C34 C44 C54 C64 174.88(14) . . . . ?
N14 C54 C64 P4 26.71(16) . . . . ?
C44 C54 C64 P4 -148.95(12) . . . . ?
C74 P4 C64 C54 -169.47(10) . . . . ?
C114 P4 C64 C54 80.24(11) . . . . ?
Ru2 P4 C64 C54 -42.64(10) . . . . ?
